data_7035536
loop_
_publ_author_name
'Kohl, J.'
'Wiedemann, D.'
'Troyanov, S. I.'
'Palamidis, E.'
'Lerch, M.'

_publ_section_title
;
 Ternary transition-metal fluoride precursors for the fluorolytic sol-gel
 route: new insights into speciation and decomposition.
;
_journal_issue 29
_journal_name_full 'Dalton transactions (Cambridge, England : 2003)'
_journal_page_first 13272
_journal_page_last 13281
_journal_paper_doi 10.1039/c5dt01748c
_journal_volume 44
_journal_year 2015
_chemical_formula_iupac '(C5 H6 N)[V (C5 H5 N)2 F4].0.67C2 H5 O H'
_chemical_formula_moiety '3(C10 H10 F4 N2 V 1-), 3(C5 H6 N 1+), 2(C2 H6 O)'
_chemical_formula_sum 'C49 H60 F12 N9 O2 V3'
_chemical_formula_weight 1187.88
_chemical_name_systematic 'pyridinium trans-tetrafluoridobis(pyridine)vanadate(III)--ethanol (3/2)'
_space_group_crystal_system monoclinic
_space_group_IT_number 14
_space_group_name_Hall '-P 2yn'
_space_group_name_H-M_alt 'P 1 21/n 1'
_symmetry_space_group_name_Hall '-P 2yn'
_symmetry_space_group_name_H-M 'P 1 21/n 1'
_atom_sites_solution_hydrogens difmap
_atom_sites_solution_primary dual
_atom_sites_solution_secondary difmap
_audit_creation_method SHELXL-2014/7
_audit_update_record
;
2015-06-17 deposited with the CCDC.
2015-06-24 downloaded from the CCDC.
;
_cell_angle_alpha 90
_cell_angle_beta 111.971(7)
_cell_angle_gamma 90
_cell_formula_units_Z 2
_cell_length_a 8.4345(6)
_cell_length_b 31.4088(12)
_cell_length_c 10.9799(6)
_cell_measurement_reflns_used 2992
_cell_measurement_temperature 150.00(10)
_cell_measurement_theta_max 31.0650
_cell_measurement_theta_min 3.6880
_cell_volume 2697.5(3)
_computing_cell_refinement
;
CrysAlisPro, Agilent Technologies,
Version 1.171.37.34 (release 22-05-2014 CrysAlis171 .NET)
(compiled May 22 2014,16:03:01)
;
_computing_data_collection
;
CrysAlisPro, Agilent Technologies,
Version 1.171.37.34 (release 22-05-2014 CrysAlis171 .NET)
(compiled May 22 2014,16:03:01)
;
_computing_data_reduction
;
CrysAlisPro, Agilent Technologies,
Version 1.171.37.34 (release 22-05-2014 CrysAlis171 .NET)
(compiled May 22 2014,16:03:01)
;
_computing_molecular_graphics 'ORTEP-3 for Windows (Farrugia, 2012)'
_computing_publication_material 'WinGX (Farrugia, 2012)'
_computing_structure_refinement 'SHELXL-2014/7 (Sheldrick, 2014)'
_computing_structure_solution 'SHELXT-2014 (Sheldrick, 2014)'
_diffrn_ambient_environment N~2~
_diffrn_ambient_temperature 150.00(10)
_diffrn_detector 'CCD plate'
_diffrn_detector_area_resol_mean 16.3031
_diffrn_detector_type 'Agilent Sapphire3'
_diffrn_measured_fraction_theta_full 0.891
_diffrn_measured_fraction_theta_max 0.891
_diffrn_measurement_device '\k-geometry diffractometer'
_diffrn_measurement_device_type 'Agilent Xcalibur'
_diffrn_measurement_method '\w scans'
_diffrn_measurement_specimen_support 'glass capillary'
_diffrn_radiation_monochromator graphite
_diffrn_radiation_probe x-ray
_diffrn_radiation_type 'Mo K\a'
_diffrn_radiation_wavelength 0.71073
_diffrn_reflns_av_R_equivalents 0.0448
_diffrn_reflns_av_unetI/netI 0.0639
_diffrn_reflns_laue_measured_fraction_full 0.891
_diffrn_reflns_laue_measured_fraction_max 0.891
_diffrn_reflns_limit_h_max 5
_diffrn_reflns_limit_h_min -10
_diffrn_reflns_limit_k_max 37
_diffrn_reflns_limit_k_min -38
_diffrn_reflns_limit_l_max 13
_diffrn_reflns_limit_l_min -9
_diffrn_reflns_number 11455
_diffrn_reflns_point_group_measured_fraction_full 0.891
_diffrn_reflns_point_group_measured_fraction_max 0.891
_diffrn_reflns_theta_full 25.242
_diffrn_reflns_theta_max 26.000
_diffrn_reflns_theta_min 3.677
_diffrn_source 'fine-focus sealed tube'
_diffrn_source_type 'Agilent Enhance'
_diffrn_standards_number 0
_exptl_absorpt_coefficient_mu 0.598
_exptl_absorpt_correction_T_max 0.912
_exptl_absorpt_correction_T_min 0.800
_exptl_absorpt_correction_type analytical
_exptl_absorpt_process_details
;
CrysAlisPro, Agilent Technologies,
Version 1.171.37.34 (release 22-05-2014 CrysAlis171 .NET)
(compiled May 22 2014,16:03:01)

Analytical numeric absorption correction using a multifaceted crystal
model based on expressions derived by R.C. Clark & J.S. Reid.

(Clark, R. C. & Reid, J. S. (1995). Acta Cryst. A51, 887-897)
Empirical absorption correction using spherical harmonics,
implemented in SCALE3 ABSPACK scaling algorithm.
;
_exptl_crystal_colour black-green
_exptl_crystal_density_diffrn 1.462
_exptl_crystal_density_method 'not measured'
_exptl_crystal_description plate
_exptl_crystal_F_000 1220
_exptl_crystal_size_max 0.5856
_exptl_crystal_size_mid 0.3846
_exptl_crystal_size_min 0.1755
_refine_diff_density_max 0.565
_refine_diff_density_min -0.329
_refine_diff_density_rms 0.065
_refine_ls_extinction_method none
_refine_ls_goodness_of_fit_ref 1.030
_refine_ls_hydrogen_treatment mixed
_refine_ls_matrix_type full
_refine_ls_number_parameters 347
_refine_ls_number_reflns 4725
_refine_ls_number_restraints 3
_refine_ls_restrained_S_all 1.030
_refine_ls_R_factor_all 0.0720
_refine_ls_R_factor_gt 0.0471
_refine_ls_shift/su_max 0.001
_refine_ls_shift/su_mean 0.000
_refine_ls_structure_factor_coef Fsqd
_refine_ls_weighting_details 'w=1/[\s^2^(Fo^2^)+(0.0362P)^2^+2.2766P] where P=(Fo^2^+2Fc^2^)/3'
_refine_ls_weighting_scheme calc
_refine_ls_wR_factor_gt 0.0998
_refine_ls_wR_factor_ref 0.1114
_reflns_number_gt 3538
_reflns_number_total 4725
_reflns_threshold_expression 'I > 2\s(I)'
_cod_data_source_file c5dt01748c1.cif
_cod_data_source_block 1e
_cod_depositor_comments 'Adding full bibliography for 7035533--7035539.cif.'
_cod_database_code 7035536
_shelx_shelxl_version_number 2014/7
_shelx_space_group_comment
;
The symmetry employed for this shelxl refinement is uniquely defined
by the following loop, which should always be used as a source of
symmetry information in preference to the above space-group names.
They are only intended as comments.
;

loop_
_space_group_symop_operation_xyz
'x, y, z'
'-x+1/2, y+1/2, -z+1/2'
'-x, -y, -z'
'x-1/2, -y-1/2, z-1/2'

loop_
_atom_site_label
_atom_site_type_symbol
_atom_site_fract_x
_atom_site_fract_y
_atom_site_fract_z
_atom_site_U_iso_or_equiv
_atom_site_adp_type
_atom_site_occupancy
_atom_site_site_symmetry_order
_atom_site_calc_flag
_atom_site_refinement_flags_posn
_atom_site_refinement_flags_adp
_atom_site_refinement_flags_occupancy
_atom_site_disorder_assembly
_atom_site_disorder_group
C11 C 0.0971(5) 0.61363(10) 0.5224(4) 0.0337(9) Uani 1 1 d . . . . .
H11 H 0.0917 0.6112 0.4347 0.040 Uiso 1 1 calc R U . . .
C12 C -0.0309(5) 0.59538(11) 0.5537(4) 0.0411(10) Uani 1 1 d . . . . .
H12 H -0.1234 0.5811 0.4885 0.049 Uiso 1 1 calc R U . . .
C13 C -0.0227(5) 0.59811(11) 0.6813(4) 0.0373(10) Uani 1 1 d . . . . .
H13 H -0.1087 0.5856 0.7061 0.045 Uiso 1 1 calc R U . . .
C14 C 0.1120(5) 0.61929(11) 0.7713(4) 0.0358(9) Uani 1 1 d . . . . .
H14 H 0.1205 0.6217 0.8598 0.043 Uiso 1 1 calc R U . . .
C15 C 0.2359(5) 0.63727(10) 0.7330(3) 0.0286(8) Uani 1 1 d . . . . .
H15 H 0.3289 0.6519 0.7965 0.034 Uiso 1 1 calc R U . . .
C21 C 0.7601(5) 0.69610(10) 0.5429(4) 0.0300(8) Uani 1 1 d . . . . .
H21 H 0.8021 0.6768 0.6144 0.036 Uiso 1 1 calc R U . . .
C22 C 0.8769(5) 0.71591(10) 0.4994(4) 0.0333(9) Uani 1 1 d . . . . .
H22 H 0.9955 0.7098 0.5396 0.040 Uiso 1 1 calc R U . . .
C23 C 0.8185(5) 0.74424(11) 0.3983(4) 0.0363(10) Uani 1 1 d . . . . .
H23 H 0.8952 0.7580 0.3659 0.044 Uiso 1 1 calc R U . . .
C24 C 0.6450(5) 0.75252(11) 0.3439(4) 0.0379(9) Uani 1 1 d . . . . .
H24 H 0.6014 0.7729 0.2754 0.045 Uiso 1 1 calc R U . . .
C25 C 0.5354(5) 0.73104(10) 0.3895(3) 0.0305(8) Uani 1 1 d . . . . .
H25 H 0.4161 0.7363 0.3495 0.037 Uiso 1 1 calc R U . . .
N10 N 0.2289(4) 0.63471(7) 0.6092(3) 0.0238(6) Uani 1 1 d . . . . .
N20 N 0.5926(4) 0.70289(8) 0.4890(3) 0.0237(6) Uani 1 1 d . . . . .
F1 F 0.3530(3) 0.63241(5) 0.39952(18) 0.0276(5) Uani 1 1 d . . . . .
F2 F 0.5866(3) 0.62708(6) 0.6419(2) 0.0390(5) Uani 1 1 d . . . . .
F3 F 0.4786(3) 0.70065(6) 0.70695(19) 0.0370(5) Uani 1 1 d . . . . .
F4 F 0.2419(2) 0.70739(5) 0.45996(19) 0.0275(5) Uani 1 1 d . . . . .
V1 V 0.41388(7) 0.66813(2) 0.55177(5) 0.02027(15) Uani 1 1 d . . . . .
C31 C 0.8066(5) 0.49495(10) 1.1879(3) 0.0299(8) Uani 1 1 d . . . . .
H31 H 0.8996 0.5121 1.2407 0.036 Uiso 1 1 calc R U . . .
C32 C 0.6838(5) 0.48387(11) 1.2362(4) 0.0372(9) Uani 1 1 d . . . . .
H32 H 0.6914 0.4937 1.3200 0.045 Uiso 1 1 calc R U . . .
C33 C 0.5493(5) 0.45832(11) 1.1622(4) 0.0349(9) Uani 1 1 d . . . . .
H33 H 0.4645 0.4497 1.1946 0.042 Uiso 1 1 calc R U . . .
C34 C 0.5414(5) 0.44563(10) 1.0398(4) 0.0318(9) Uani 1 1 d . . . . .
H34 H 0.4495 0.4284 0.9857 0.038 Uiso 1 1 calc R U . . .
C35 C 0.6683(5) 0.45823(9) 0.9966(3) 0.0268(8) Uani 1 1 d . . . . .
H35 H 0.6616 0.4493 0.9121 0.032 Uiso 1 1 calc R U . . .
N30 N 0.8009(4) 0.48255(8) 1.0694(3) 0.0235(6) Uani 1 1 d . . . . .
F5 F 0.8618(3) 0.54555(5) 0.89706(18) 0.0284(5) Uani 1 1 d . . . . .
F6 F 0.9097(2) 0.46207(5) 0.85724(18) 0.0278(4) Uani 1 1 d . . . . .
V2 V 1.0000 0.5000 1.0000 0.02002(19) Uani 1 2 d S . P . .
C41 C 0.7919(5) 0.65098(12) 0.9350(4) 0.0359(9) Uani 1 1 d D . . . .
H41 H 0.7139 0.6418 0.8516 0.043 Uiso 1 1 calc R U . . .
C42 C 0.7905(5) 0.69197(12) 0.9737(4) 0.0384(10) Uani 1 1 d . . . . .
H42 H 0.7110 0.7116 0.9174 0.046 Uiso 1 1 calc R U . . .
C43 C 0.9037(5) 0.70501(10) 1.0941(4) 0.0352(9) Uani 1 1 d . . . . .
H43 H 0.9041 0.7336 1.1222 0.042 Uiso 1 1 calc R U . . .
C44 C 1.0177(5) 0.67534(12) 1.1741(4) 0.0395(10) Uani 1 1 d . . . . .
H44 H 1.0969 0.6836 1.2581 0.047 Uiso 1 1 calc R U . . .
C45 C 1.0162(5) 0.63498(11) 1.1327(4) 0.0374(9) Uani 1 1 d D . . . .
H45 H 1.0949 0.6148 1.1871 0.045 Uiso 1 1 calc R U . . .
N40 N 0.9048(5) 0.62336(9) 1.0157(4) 0.0418(9) Uani 1 1 d D . . . .
H40 H 0.905(3) 0.5957(6) 0.989(2) 0.050 Uiso 1 1 d D U . . .
N50 N 0.5274(4) 0.54199(9) 0.5357(3) 0.0281(7) Uani 0.5 1 d . . P A 1
H50A H 0.5445 0.5689 0.5588 0.034 Uiso 0.5 1 calc R U P A 1
C50 C 0.5274(4) 0.54199(9) 0.5357(3) 0.0281(7) Uani 0.5 1 d . . P A 2
H50B H 0.5459 0.5711 0.5607 0.034 Uiso 0.5 1 calc R U P A 2
C51 C 0.6345(5) 0.51114(11) 0.6124(3) 0.0312(8) Uani 1 1 d . . . . .
H51 H 0.7280 0.5188 0.6899 0.037 Uiso 1 1 calc R U . A 1
C52 C 0.3953(5) 0.53075(11) 0.4243(3) 0.0309(8) Uani 1 1 d . . . . .
H52 H 0.3225 0.5522 0.3711 0.037 Uiso 1 1 calc R U . A 1
C61 C 0.6169(5) 0.63462(12) 0.2260(4) 0.0411(10) Uani 1 1 d . . . . .
H61A H 0.6932 0.6234 0.1835 0.049 Uiso 1 1 calc R U . . .
H61B H 0.6844 0.6545 0.2963 0.049 Uiso 1 1 calc R U . . .
C62 C 0.4724(6) 0.65851(12) 0.1261(4) 0.0496(12) Uani 1 1 d . . . . .
H62A H 0.4088 0.6393 0.0539 0.074 Uiso 1 1 calc R U . . .
H62B H 0.5183 0.6823 0.0919 0.074 Uiso 1 1 calc R U . . .
H62C H 0.3958 0.6694 0.1674 0.074 Uiso 1 1 calc R U . . .
O60 O 0.5592(4) 0.60031(8) 0.2829(3) 0.0429(7) Uani 1 1 d D . . . .
H60 H 0.497(5) 0.6094(11) 0.321(4) 0.051 Uiso 1 1 d D U . . .

loop_
_atom_site_aniso_label
_atom_site_aniso_U_11
_atom_site_aniso_U_22
_atom_site_aniso_U_33
_atom_site_aniso_U_23
_atom_site_aniso_U_13
_atom_site_aniso_U_12
C11 0.035(3) 0.0348(19) 0.030(2) -0.0008(16) 0.012(2) -0.0051(16)
C12 0.035(3) 0.041(2) 0.047(3) 0.0009(18) 0.014(2) -0.0116(17)
C13 0.032(3) 0.0357(19) 0.049(3) 0.0134(18) 0.021(2) 0.0013(16)
C14 0.037(3) 0.041(2) 0.037(2) 0.0120(17) 0.022(2) 0.0076(17)
C15 0.026(2) 0.0308(17) 0.0264(19) 0.0058(15) 0.007(2) 0.0031(14)
C21 0.027(2) 0.0309(18) 0.031(2) 0.0016(15) 0.008(2) -0.0006(15)
C22 0.020(2) 0.039(2) 0.040(2) -0.0068(17) 0.010(2) -0.0036(15)
C23 0.042(3) 0.0354(19) 0.038(2) -0.0066(17) 0.022(2) -0.0135(17)
C24 0.041(3) 0.038(2) 0.034(2) 0.0112(17) 0.013(2) -0.0044(17)
C25 0.029(2) 0.0301(17) 0.030(2) 0.0069(15) 0.007(2) 0.0022(15)
N10 0.0229(19) 0.0219(13) 0.0261(16) 0.0032(11) 0.0086(16) 0.0027(11)
N20 0.0234(19) 0.0224(13) 0.0244(15) -0.0028(11) 0.0080(16) -0.0007(11)
F1 0.0314(13) 0.0262(9) 0.0262(11) -0.0035(8) 0.0118(11) -0.0019(8)
F2 0.0262(14) 0.0470(12) 0.0429(13) 0.0200(10) 0.0118(12) 0.0120(9)
F3 0.0366(15) 0.0479(12) 0.0268(11) -0.0117(9) 0.0121(12) -0.0121(10)
F4 0.0227(12) 0.0251(9) 0.0332(11) 0.0045(8) 0.0087(11) 0.0035(8)
V1 0.0206(4) 0.0191(3) 0.0199(3) 0.0009(2) 0.0063(3) 0.0019(2)
C31 0.026(2) 0.0383(19) 0.0247(19) -0.0002(15) 0.009(2) -0.0012(15)
C32 0.037(3) 0.046(2) 0.032(2) -0.0019(17) 0.017(2) -0.0005(17)
C33 0.026(2) 0.042(2) 0.040(2) 0.0033(17) 0.017(2) -0.0001(16)
C34 0.026(2) 0.0288(17) 0.042(2) -0.0003(16) 0.014(2) -0.0020(14)
C35 0.030(2) 0.0245(16) 0.0252(19) 0.0003(14) 0.009(2) 0.0008(14)
N30 0.0246(19) 0.0231(13) 0.0211(15) 0.0031(11) 0.0069(16) 0.0036(11)
F5 0.0256(13) 0.0320(10) 0.0229(10) 0.0067(8) 0.0036(11) 0.0034(8)
F6 0.0241(13) 0.0351(10) 0.0199(10) -0.0040(8) 0.0034(10) -0.0046(8)
V2 0.0200(5) 0.0193(4) 0.0181(4) 0.0015(3) 0.0042(4) 0.0014(3)
C41 0.024(2) 0.060(2) 0.0208(19) -0.0090(17) 0.005(2) -0.0122(18)
C42 0.028(3) 0.052(2) 0.036(2) 0.0222(19) 0.013(2) 0.0131(17)
C43 0.047(3) 0.0221(17) 0.045(2) -0.0087(16) 0.026(2) -0.0061(16)
C44 0.034(3) 0.060(3) 0.0186(18) -0.0024(17) 0.004(2) -0.0119(19)
C45 0.031(3) 0.042(2) 0.038(2) 0.0151(18) 0.012(2) 0.0104(17)
N40 0.049(3) 0.0317(17) 0.054(2) -0.0057(16) 0.031(2) -0.0035(15)
N50 0.028(2) 0.0277(15) 0.0276(18) 0.0021(13) 0.0093(18) -0.0060(13)
C50 0.028(2) 0.0277(15) 0.0276(18) 0.0021(13) 0.0093(18) -0.0060(13)
C51 0.024(2) 0.044(2) 0.0208(18) 0.0035(16) 0.0035(19) -0.0068(16)
C52 0.026(2) 0.0371(19) 0.0258(19) 0.0125(15) 0.005(2) 0.0005(15)
C61 0.041(3) 0.048(2) 0.041(2) -0.0188(19) 0.023(2) -0.0188(19)
C62 0.060(4) 0.048(2) 0.043(3) -0.003(2) 0.021(3) -0.005(2)
O60 0.050(2) 0.0389(14) 0.0484(18) -0.0029(12) 0.0287(17) -0.0001(12)

loop_
_atom_type_symbol
_atom_type_description
_atom_type_scat_dispersion_real
_atom_type_scat_dispersion_imag
_atom_type_scat_source
C C 0.0033 0.0016 'International Tables Vol C Tables 4.2.6.8 and 6.1.1.4'
H H 0.0000 0.0000 'International Tables Vol C Tables 4.2.6.8 and 6.1.1.4'
N N 0.0061 0.0033 'International Tables Vol C Tables 4.2.6.8 and 6.1.1.4'
O O 0.0106 0.0060 'International Tables Vol C Tables 4.2.6.8 and 6.1.1.4'
F F 0.0171 0.0103 'International Tables Vol C Tables 4.2.6.8 and 6.1.1.4'
V V 0.3005 0.5294 'International Tables Vol C Tables 4.2.6.8 and 6.1.1.4'

loop_
_exptl_crystal_face_index_h
_exptl_crystal_face_index_k
_exptl_crystal_face_index_l
_exptl_crystal_face_perp_dist
-2 -26 -10 0.2078
0 -24 12 0.1503
0 23 -12 0.1857
-11 0 11 0.0907
11 -3 -11 0.0688
2 44 -1 0.3406
1 4 13 0.1891
2 23 11 0.2058
10 13 -11 0.1424
-8 -24 -4 0.2274
-3 25 -10 0.2053
4 -21 -13 0.1712

loop_
_geom_angle_atom_site_label_1
_geom_angle_atom_site_label_2
_geom_angle_atom_site_label_3
_geom_angle
_geom_angle_site_symmetry_1
_geom_angle_site_symmetry_3
N10 C11 C12 123.3(3) . .
C11 C12 C13 118.8(4) . .
C14 C13 C12 118.5(3) . .
C13 C14 C15 119.8(3) . .
N10 C15 C14 122.1(4) . .
N20 C21 C22 123.2(3) . .
C23 C22 C21 119.0(4) . .
C22 C23 C24 118.4(3) . .
C25 C24 C23 119.7(3) . .
N20 C25 C24 122.0(4) . .
C11 N10 C15 117.5(3) . .
C11 N10 V1 122.0(2) . .
C15 N10 V1 120.3(2) . .
C21 N20 C25 117.7(3) . .
C21 N20 V1 121.8(2) . .
C25 N20 V1 120.5(2) . .
F4 V1 F3 91.94(9) . .
F4 V1 F1 90.87(8) . .
F3 V1 F1 176.93(9) . .
F4 V1 F2 178.54(9) . .
F3 V1 F2 89.47(10) . .
F1 V1 F2 87.72(9) . .
F4 V1 N10 88.78(9) . .
F3 V1 N10 89.77(9) . .
F1 V1 N10 89.04(9) . .
F2 V1 N10 90.84(9) . .
F4 V1 N20 89.32(9) . .
F3 V1 N20 90.79(9) . .
F1 V1 N20 90.49(9) . .
F2 V1 N20 91.05(10) . .
N10 V1 N20 178.04(11) . .
N30 C31 C32 122.8(4) . .
C31 C32 C33 119.6(3) . .
C32 C33 C34 118.1(3) . .
C33 C34 C35 119.4(4) . .
N30 C35 C34 122.6(3) . .
C31 N30 C35 117.5(3) . .
C31 N30 V2 121.2(2) . .
C35 N30 V2 121.3(2) . .
F6 V2 F6 180.0 3_767 .
F6 V2 F5 90.80(8) 3_767 3_767
F6 V2 F5 89.20(8) . 3_767
F6 V2 F5 89.20(8) 3_767 .
F6 V2 F5 90.80(8) . .
F5 V2 F5 180.0 3_767 .
F6 V2 N30 89.58(9) 3_767 .
F6 V2 N30 90.41(9) . .
F5 V2 N30 89.09(9) 3_767 .
F5 V2 N30 90.91(9) . .
F6 V2 N30 90.41(9) 3_767 3_767
F6 V2 N30 89.59(9) . 3_767
F5 V2 N30 90.91(9) 3_767 3_767
F5 V2 N30 89.09(9) . 3_767
N30 V2 N30 180.0 . 3_767
N40 C41 C42 119.4(4) . .
C41 C42 C43 120.0(4) . .
C42 C43 C44 118.4(3) . .
C45 C44 C43 120.1(4) . .
N40 C45 C44 120.0(4) . .
C45 N40 C41 122.0(3) . .
C52 N50 C51 119.9(3) . .
C52 C50 C51 119.9(3) . .
C52 C51 N50 119.3(3) 3_666 .
C52 C51 C50 119.3(3) 3_666 .
C50 C52 C51 120.8(3) . 3_666
N50 C52 C51 120.8(3) . 3_666
O60 C61 C62 112.5(3) . .

loop_
_geom_bond_atom_site_label_1
_geom_bond_atom_site_label_2
_geom_bond_distance
_geom_bond_site_symmetry_2
C11 N10 1.338(4) .
C11 C12 1.375(5) .
C12 C13 1.379(5) .
C13 C14 1.368(5) .
C14 C15 1.384(5) .
C15 N10 1.341(4) .
C21 N20 1.329(4) .
C21 C22 1.392(5) .
C22 C23 1.363(5) .
C23 C24 1.383(5) .
C24 C25 1.381(5) .
C25 N20 1.346(4) .
N10 V1 2.161(3) .
N20 V1 2.171(3) .
F1 V1 1.9170(18) .
F2 V1 1.919(2) .
F3 V1 1.8837(19) .
F4 V1 1.8832(19) .
C31 N30 1.342(4) .
C31 C32 1.374(5) .
C32 C33 1.378(5) .
C33 C34 1.379(5) .
C34 C35 1.381(4) .
C35 N30 1.343(4) .
N30 V2 2.158(3) .
F5 V2 1.9229(18) .
F6 V2 1.8876(17) .
V2 F6 1.8876(18) 3_767
V2 F5 1.9229(18) 3_767
V2 N30 2.158(3) 3_767
C41 N40 1.347(5) .
C41 C42 1.357(5) .
C42 C43 1.372(5) .
C43 C44 1.390(5) .
C44 C45 1.345(5) .
C45 N40 1.328(5) .
N50 C52 1.357(5) .
N50 C51 1.376(5) .
C50 C52 1.357(5) .
C50 C51 1.376(5) .
C51 C52 1.371(5) 3_666
C52 C51 1.372(5) 3_666
C61 O60 1.420(4) .
C61 C62 1.500(6) .

loop_
_geom_hbond_atom_site_label_D
_geom_hbond_atom_site_label_H
_geom_hbond_atom_site_label_A
_geom_hbond_distance_DH
_geom_hbond_distance_HA
_geom_hbond_distance_DA
_geom_hbond_angle_DHA
N40 H40 F5 0.920(18) 1.829(19) 2.729(3) 165.4(16)
N50 H50A F2 0.88 2.01 2.884(4) 170.3
O60 H60 F1 0.835(18) 1.876(19) 2.710(3) 177(4)

loop_
_geom_torsion_atom_site_label_1
_geom_torsion_atom_site_label_2
_geom_torsion_atom_site_label_3
_geom_torsion_atom_site_label_4
_geom_torsion
_geom_torsion_site_symmetry_4
N10 C11 C12 C13 -1.2(6) .
C11 C12 C13 C14 0.6(6) .
C12 C13 C14 C15 -0.1(5) .
C13 C14 C15 N10 0.0(5) .
N20 C21 C22 C23 1.1(5) .
C21 C22 C23 C24 0.8(5) .
C22 C23 C24 C25 -2.3(5) .
C23 C24 C25 N20 2.0(5) .
C12 C11 N10 C15 1.1(5) .
C12 C11 N10 V1 -173.9(3) .
C14 C15 N10 C11 -0.5(5) .
C14 C15 N10 V1 174.6(2) .
C22 C21 N20 C25 -1.4(5) .
C22 C21 N20 V1 175.9(2) .
C24 C25 N20 C21 -0.2(5) .
C24 C25 N20 V1 -177.5(3) .
N30 C31 C32 C33 1.1(6) .
C31 C32 C33 C34 -1.6(6) .
C32 C33 C34 C35 1.0(5) .
C33 C34 C35 N30 0.1(5) .
C32 C31 N30 C35 -0.1(5) .
C32 C31 N30 V2 -178.9(3) .
C34 C35 N30 C31 -0.5(5) .
C34 C35 N30 V2 178.3(2) .
N40 C41 C42 C43 0.2(5) .
C41 C42 C43 C44 -0.2(5) .
C42 C43 C44 C45 0.4(5) .
C43 C44 C45 N40 -0.5(5) .
C44 C45 N40 C41 0.5(5) .
C42 C41 N40 C45 -0.3(5) .
C52 N50 C51 C52 -0.8(5) 3_666
C52 C50 C51 C52 -0.8(5) 3_666
C51 C50 C52 C51 0.8(5) 3_666
C51 N50 C52 C51 0.8(5) 3_666

loop_
_restr_distance_atom_site_label_1
_restr_distance_atom_site_label_2
_restr_distance_target
_restr_distance_target_weight_param
_restr_distance_diff
_restr_distance_details
O60 H60 0.84 0.02 -0.01 'generated by SHELXL DFIX'
N40 H40 0.88 0.02 0.04 'generated by SHELXL DFIX'
N50 C50 0.0 0.0 0.0 'generated by SHELXL EXYZ'

loop_
_restr_equal_distance_class_class_id
_restr_equal_distance_class_target_weight_param
_restr_equal_distance_class_average
_restr_equal_distance_class_esd
_restr_equal_distance_class_diff_max
_restr_equal_distance_class_details
1 0.02 1.957 0.015 0.008 'generated by SHELXL SADI'

loop_
_restr_equal_distance_atom_site_label_1
_restr_equal_distance_atom_site_label_2
_restr_equal_distance_class_id
_restr_equal_distance_details
C41 H40 1 'equal C41-H40 and C45-H40'
C45 H40 1 'equal C41-H40 and C45-H40'

loop_
_restr_u_similar_atom_site_label_1
_restr_u_similar_atom_site_label_2
_restr_u_similar_weight_param
N50 C50 0.0
